data_1545256
loop_
_publ_author_name
'Gim\'enez-Marqu\'es, M\'onica'
'Calvo Galve, N\'estor'
'Palomino, Miguel'
'Valencia, Susana'
'Rey, Fernando'
'Sastre, Germ\'an'
'Vit\'orica-Yrez\'abal, I\~nigo J.'
'Jim\'enez-Ruiz, M\'onica'
'Rodr\'iguez-Velamaz\'an, J. Alberto'
'Gonz\'alez, Miguel A.'
'Jord\'a, Jos\'e L.'
'Coronado, Eugenio'
'Espallargas, Guillermo M\'inguez'

_publ_section_title
;
 Gas confinement in compartmentalized coordination polymers for highly
 selective sorption
;
_journal_issue 4
_journal_name_full 'Chem. Sci.'
_journal_page_first 3109
_journal_paper_doi 10.1039/C6SC05122G
_journal_volume 8
_journal_year 2017
_chemical_formula_moiety '0.5(C60 H60 Fe2 N48), 4.63(B0.43 F1.73)'
_chemical_formula_sum 'C30 H30 B2 F8 Fe N24'
_chemical_formula_weight 956.25
_space_group_crystal_system hexagonal
_space_group_IT_number 176
_space_group_name_Hall '-P 6c'
_space_group_name_H-M_alt 'P 63/m'
_symmetry_space_group_name_Hall '-P 6c'
_symmetry_space_group_name_H-M 'P 63/m'
_atom_sites_solution_hydrogens geom
_audit_creation_date 2016-05-31
_audit_creation_method
;
Olex2 1.2
(compiled 2016.02.19 svn.r3266 for OlexSys, GUI svn.r5155)
;
_audit_update_record
;
2016-10-13 deposited with the CCDC.
2017-02-13 downloaded from the CCDC.
;
_cell_angle_alpha 90
_cell_angle_beta 90
_cell_angle_gamma 120
_cell_formula_units_Z 2
_cell_length_a 10.3690(5)
_cell_length_b 10.3690(5)
_cell_length_c 22.9628(15)
_cell_measurement_reflns_used 877
_cell_measurement_temperature 120(2)
_cell_measurement_theta_max 24.9582
_cell_measurement_theta_min 3.4904
_cell_volume 2138.1(2)
_computing_molecular_graphics 'Olex2 (Dolomanov et al., 2009)'
_computing_publication_material 'Olex2 (Dolomanov et al., 2009)'
_computing_structure_refinement 'ShelXL (Sheldrick, 2015)'
_diffrn_ambient_temperature 120.15
_diffrn_measured_fraction_theta_full 0.902
_diffrn_measured_fraction_theta_max 0.997
_diffrn_measurement_device_type 'multiwire proportional'
_diffrn_measurement_method 'phi and omega scans'
_diffrn_radiation_monochromator graphite
_diffrn_radiation_type MoK\a
_diffrn_radiation_wavelength 0.71073
_diffrn_reflns_av_unetI/netI 0.0883
_diffrn_reflns_Laue_measured_fraction_full 0.902
_diffrn_reflns_Laue_measured_fraction_max 0.997
_diffrn_reflns_limit_h_max 0
_diffrn_reflns_limit_h_min -10
_diffrn_reflns_limit_k_max 12
_diffrn_reflns_limit_k_min 0
_diffrn_reflns_limit_l_max 27
_diffrn_reflns_limit_l_min -27
_diffrn_reflns_number 1300
_diffrn_reflns_point_group_measured_fraction_full 0.902
_diffrn_reflns_point_group_measured_fraction_max 0.997
_diffrn_reflns_theta_full 26.000
_diffrn_reflns_theta_max 25.012
_diffrn_reflns_theta_min 3.497
_exptl_absorpt_coefficient_mu 0.444
_exptl_absorpt_correction_type none
_exptl_crystal_colour 'clear light white'
_exptl_crystal_colour_lustre clear
_exptl_crystal_colour_modifier light
_exptl_crystal_colour_primary white
_exptl_crystal_density_diffrn 1.485
_exptl_crystal_description plate
_exptl_crystal_F_000 972
_exptl_crystal_preparation ', Magnetic properties'
_exptl_crystal_size_max 0.05
_exptl_crystal_size_mid 0.05
_exptl_crystal_size_min 0.02
_refine_diff_density_max 2.320
_refine_diff_density_min -1.012
_refine_diff_density_rms 0.168
_refine_ls_extinction_method none
_refine_ls_goodness_of_fit_ref 1.080
_refine_ls_hydrogen_treatment constr
_refine_ls_matrix_type full
_refine_ls_number_parameters 109
_refine_ls_number_reflns 1300
_refine_ls_number_restraints 22
_refine_ls_restrained_S_all 1.074
_refine_ls_R_factor_all 0.1389
_refine_ls_R_factor_gt 0.1090
_refine_ls_shift/su_max 0.000
_refine_ls_shift/su_mean 0.000
_refine_ls_structure_factor_coef Fsqd
_refine_ls_weighting_details 'w=1/[\s^2^(Fo^2^)+(0.1380P)^2^+19.7224P] where P=(Fo^2^+2Fc^2^)/3'
_refine_ls_weighting_scheme calc
_refine_ls_wR_factor_gt 0.2739
_refine_ls_wR_factor_ref 0.2978
_reflns_Friedel_coverage 0.000
_reflns_number_gt 981
_reflns_number_total 1300
_reflns_threshold_expression 'I > 2\s(I)'
_cod_data_source_file c6sc05122g3.cif
_cod_data_source_block CCP-2_LS
_cod_depositor_comments 'Adding full bibliography for 1545255--1545262.cif.'
_cod_database_code 1545256
_shelxl_version_number 2014/6
_shelx_space_group_comment
;
The symmetry employed for this shelxl refinement is uniquely defined
by the following loop, which should always be used as a source of
symmetry information in preference to the above space-group names.
They are only intended as comments.
;
_shelx_estimated_absorpt_t_max 0.991
_shelx_estimated_absorpt_t_min 0.978
_olex2_refinement_description
;
1. Twinned data refinement
 Scales: 0.631(8) 0.369(8)
2. Fixed Uiso
 At 1.2 times of:
  All C(H) groups
 At 1.5 times of:
  All C(H,H) groups
3. Restrained distances
 B1-F1
 1.38 with sigma of 0.01
 B1-F2
 1.38 with sigma of 0.01
 B1'-F1'
 1.38 with sigma of 0.01
 B1'-F2'
 1.38 with sigma of 0.01
4. Rigid body (RIGU) restrains
 B1, F1, F2
 with sigma for 1-2 distances of 0.002 and sigma for 1-3 distances of 0.002
 F2', B1', F1'
 with sigma for 1-2 distances of 0.002 and sigma for 1-3 distances of 0.002
5. Others
 Sof(F2')=1-FVAR(1)
 Sof(B1')=Sof(F1')=0.33333*(1-FVAR(2))
 Sof(B1)=Sof(F1)=0.33333*FVAR(2)
 Sof(F2)=FVAR(1)
6.a Secondary CH2 refined with riding coordinates:
 C6(H6A,H6B)
6.b Aromatic/amide H refined with riding coordinates:
 C2(H2), C8(H8), C9(H9)
6.c Fitted pentagon refined as free rotating group:
 N1(C2,N3,N4,N5)
;
_olex2_submission_special_instructions 'No special instructions were received'

loop_
_space_group_symop_operation_xyz
'x, y, z'
'-y, x-y, z'
'-x+y, -x, z'
'-x, -y, z+1/2'
'y, -x+y, z+1/2'
'x-y, x, z+1/2'
'-x, -y, -z'
'y, -x+y, -z'
'x-y, x, -z'
'x, y, -z-1/2'
'-y, x-y, -z-1/2'
'-x+y, -x, -z-1/2'

loop_
_atom_site_label
_atom_site_type_symbol
_atom_site_fract_x
_atom_site_fract_y
_atom_site_fract_z
_atom_site_U_iso_or_equiv
_atom_site_adp_type
_atom_site_occupancy
_atom_site_site_symmetry_order
_atom_site_calc_flag
_atom_site_refinement_flags_posn
_atom_site_refinement_flags_adp
_atom_site_refinement_flags_occupancy
_atom_site_disorder_assembly
_atom_site_disorder_group
Fe1 Fe -1.0000 0.0000 0.5000 0.0145(7) Uani 1 6 d S T P . .
B1 B -0.3333 0.3333 0.5157(10) 0.031(8) Uani 0.43(2) 3 d DS TU P A 1
F1 F -0.3333 0.3333 0.5760(9) 0.034(6) Uani 0.43(2) 3 d DS TU P A 1
F2 F -0.340(6) 0.203(3) 0.4971(12) 0.047(9) Uani 0.43(2) 1 d D U . A 1
B1' B -0.6667 -0.3333 0.5097(7) 0.029(6) Uani 0.57(2) 3 d DS TU P A 2
F1' F -0.6667 -0.3333 0.5699(7) 0.042(5) Uani 0.57(2) 3 d DS TU P A 2
F2' F -0.655(3) -0.2011(18) 0.4901(8) 0.033(5) Uani 0.57(2) 1 d D U . A 2
N1 N -0.8714(5) -0.0409(6) 0.5480(2) 0.0175(17) Uani 1 1 d . . . . .
C2 C -0.7159(5) 0.0481(5) 0.5580(2) 0.023(2) Uani 1 1 d G . . . .
H2 H -0.6508 0.1407 0.5399 0.027 Uiso 1 1 calc R . . . .
N3 N -0.6748(5) -0.0258(7) 0.5998(2) 0.029(2) Uani 1 1 d G . . . .
N4 N -0.8049(6) -0.1603(6) 0.6156(2) 0.039(2) Uani 1 1 d G . . . .
N5 N -0.9264(5) -0.1697(5) 0.5836(3) 0.036(2) Uani 1 1 d G . . . .
C6 C -0.5405(12) 0.0087(16) 0.6231(4) 0.032(2) Uani 1 1 d . . . . .
H6A H -0.4638 0.1072 0.6082 0.048 Uiso 1 1 calc R . . . .
H6B H -0.5137 -0.0657 0.6099 0.048 Uiso 1 1 calc R . . . .
C7 C -0.5386(10) 0.0130(12) 0.6895(3) 0.0220(19) Uani 1 1 d . . . . .
C8 C -0.5611(13) 0.1156(12) 0.7197(4) 0.032(2) Uani 1 1 d . . . . .
H8 H -0.5766 0.1861 0.6990 0.038 Uiso 1 1 calc R . . . .
C9 C -0.5153(11) -0.0867(12) 0.7201(4) 0.028(2) Uani 1 1 d . . . . .
H9 H -0.4989 -0.1569 0.6997 0.034 Uiso 1 1 calc R . . . .

loop_
_atom_site_aniso_label
_atom_site_aniso_U_11
_atom_site_aniso_U_22
_atom_site_aniso_U_33
_atom_site_aniso_U_23
_atom_site_aniso_U_13
_atom_site_aniso_U_12
Fe1 0.0151(9) 0.0151(9) 0.0132(13) 0.000 0.000 0.0076(5)
B1 0.024(11) 0.024(11) 0.044(11) 0.000 0.000 0.012(5)
F1 0.029(8) 0.029(8) 0.045(11) 0.000 0.000 0.014(4)
F2 0.07(2) 0.029(10) 0.051(12) -0.001(5) 0.005(8) 0.027(10)
B1' 0.027(8) 0.027(8) 0.033(8) 0.000 0.000 0.014(4)
F1' 0.047(8) 0.047(8) 0.033(7) 0.000 0.000 0.023(4)
F2' 0.035(11) 0.030(8) 0.036(7) 0.001(4) 0.002(6) 0.017(6)
N1 0.022(4) 0.012(4) 0.016(3) 0.005(3) 0.007(3) 0.007(3)
C2 0.027(5) 0.038(6) 0.008(4) -0.002(4) -0.006(4) 0.020(5)
N3 0.022(4) 0.039(6) 0.021(4) 0.003(4) 0.000(3) 0.013(4)
N4 0.039(6) 0.024(5) 0.050(5) 0.019(4) 0.002(5) 0.013(5)
N5 0.035(5) 0.035(5) 0.040(5) 0.016(4) -0.009(4) 0.018(4)
C6 0.030(6) 0.050(7) 0.021(4) 0.006(5) 0.002(4) 0.023(6)
C7 0.017(5) 0.029(5) 0.020(4) -0.002(4) -0.004(4) 0.011(4)
C8 0.038(6) 0.033(6) 0.028(5) 0.002(5) -0.004(5) 0.020(5)
C9 0.038(6) 0.040(6) 0.021(4) 0.004(4) 0.004(4) 0.031(5)

loop_
_atom_type_symbol
_atom_type_description
_atom_type_scat_dispersion_real
_atom_type_scat_dispersion_imag
_atom_type_scat_source
C C 0.0033 0.0016 'International Tables Vol C Tables 4.2.6.8 and 6.1.1.4'
H H 0.0000 0.0000 'International Tables Vol C Tables 4.2.6.8 and 6.1.1.4'
B B 0.0013 0.0007 'International Tables Vol C Tables 4.2.6.8 and 6.1.1.4'
F F 0.0171 0.0103 'International Tables Vol C Tables 4.2.6.8 and 6.1.1.4'
Fe Fe 0.3463 0.8444 'International Tables Vol C Tables 4.2.6.8 and 6.1.1.4'
N N 0.0061 0.0033 'International Tables Vol C Tables 4.2.6.8 and 6.1.1.4'

loop_
_geom_angle_atom_site_label_1
_geom_angle_atom_site_label_2
_geom_angle_atom_site_label_3
_geom_angle
_geom_angle_site_symmetry_1
_geom_angle_site_symmetry_3
N1 Fe1 N1 180.0(2) 8_446 2_465
N1 Fe1 N1 180.0 9_566 3_345
N1 Fe1 N1 89.3(2) 8_446 3_345
N1 Fe1 N1 89.3(2) 7_356 3_345
N1 Fe1 N1 90.7(2) 2_465 .
N1 Fe1 N1 89.3(2) 9_566 .
N1 Fe1 N1 90.7(2) 8_446 9_566
N1 Fe1 N1 90.7(2) 8_446 7_356
N1 Fe1 N1 89.3(2) 2_465 9_566
N1 Fe1 N1 89.3(2) 8_446 .
N1 Fe1 N1 90.7(2) 7_356 9_566
N1 Fe1 N1 89.3(2) 2_465 7_356
N1 Fe1 N1 180.0(3) 7_356 .
N1 Fe1 N1 90.7(2) 2_465 3_345
N1 Fe1 N1 90.7(2) 3_345 .
F1 B1 F2 107.9(14) . .
F1 B1 F2 107.9(14) . 3_455
F1 B1 F2 107.9(14) . 2_565
F2 B1 F2 111.0(13) . 3_455
F2 B1 F2 111.0(13) . 2_565
F2 B1 F2 111.0(13) 2_565 3_455
F1' B1' F2' 108.9(9) . .
F1' B1' F2' 108.9(9) . 3_445
F1' B1' F2' 108.9(9) . 2_455
F2' B1' F2' 110.0(9) . 3_445
F2' B1' F2' 110.0(9) . 2_455
F2' B1' F2' 110.0(9) 2_455 3_445
C2 N1 Fe1 129.3(3) . .
C2 N1 N5 108.0 . .
N5 N1 Fe1 122.5(3) . .
N1 C2 H2 126.0 . .
N3 C2 N1 108.0 . .
N3 C2 H2 126.0 . .
C2 N3 N4 108.0 . .
C6 N3 C2 131.8(7) . .
C6 N3 N4 120.1(7) . .
N5 N4 N3 108.0 . .
N4 N5 N1 108.0 . .
N3 C6 H6A 108.9 . .
N3 C6 H6B 108.9 . .
N3 C6 C7 113.4(8) . .
H6A C6 H6B 107.7 . .
C7 C6 H6A 108.9 . .
C7 C6 H6B 108.9 . .
C8 C7 C6 121.2(9) . .
C9 C7 C6 119.8(10) . .
C9 C7 C8 119.0(8) . .
C7 C8 C8 120.0(5) . 10_557
C7 C8 H8 120.0 . .
C8 C8 H8 120.0 10_557 .
C7 C9 C9 120.9(5) . 10_557
C7 C9 H9 119.5 . .
C9 C9 H9 119.5 10_557 .

loop_
_geom_bond_atom_site_label_1
_geom_bond_atom_site_label_2
_geom_bond_distance
_geom_bond_site_symmetry_2
Fe1 N1 1.933(4) 8_446
Fe1 N1 1.933(4) .
Fe1 N1 1.933(4) 2_465
Fe1 N1 1.933(4) 3_345
Fe1 N1 1.933(4) 7_356
Fe1 N1 1.933(4) 9_566
B1 F1 1.384(10) .
B1 F2 1.387(10) .
B1 F2 1.387(10) 2_565
B1 F2 1.387(10) 3_455
B1' F1' 1.381(10) .
B1' F2' 1.392(9) .
B1' F2' 1.392(9) 2_455
B1' F2' 1.392(9) 3_445
N1 C2 1.4200 .
N1 N5 1.4200 .
C2 H2 0.9500 .
C2 N3 1.4200 .
N3 N4 1.4200 .
N3 C6 1.362(10) .
N4 N5 1.4200 .
C6 H6A 0.9900 .
C6 H6B 0.9900 .
C6 C7 1.526(12) .
C7 C8 1.384(14) .
C7 C9 1.367(14) .
C8 C8 1.392(19) 10_557
C8 H8 0.9500 .
C9 C9 1.373(17) 10_557
C9 H9 0.9500 .

loop_
_geom_torsion_atom_site_label_1
_geom_torsion_atom_site_label_2
_geom_torsion_atom_site_label_3
_geom_torsion_atom_site_label_4
_geom_torsion
_geom_torsion_site_symmetry_4
Fe1 N1 C2 N3 175.9(5) .
Fe1 N1 N5 N4 -176.2(4) .
N1 C2 N3 N4 0.0 .
N1 C2 N3 C6 177.7(9) .
C2 N1 N5 N4 0.0 .
C2 N3 N4 N5 0.0 .
C2 N3 C6 C7 125.7(9) .
N3 N4 N5 N1 0.0 .
N3 C6 C7 C8 -63.5(15) .
N3 C6 C7 C9 116.0(11) .
N4 N3 C6 C7 -56.8(13) .
N5 N1 C2 N3 0.0 .
C6 N3 N4 N5 -178.0(8) .
C6 C7 C8 C8 179.0(7) 10_557
C6 C7 C9 C9 -179.0(6) 10_557
C8 C7 C9 C9 0.5(12) 10_557
C9 C7 C8 C8 -0.5(12) 10_557

loop_
_twin_individual_id
_twin_individual_mass_fraction_refined
1 0.631(8)
2 0.369(8)
